data_4331359
loop_
_publ_author_name
'Jinjin Zhang'
'Chunli Jian'
'Yuan Gao'
'Lei Wang'
'Ning Tang'
'Jincai Wu'

_publ_section_title
;
 Synthesis and Characterization of Multi-Alkali-Metal Tetraphenolates and
 Application in Ring-Opening Polymerization of Lactide
;
_journal_name_full 'Inorganic Chemistry'
_journal_page_first 13380
_journal_page_last 13389
_journal_paper_doi 10.1021/ic302193y
_journal_volume 51
_journal_year 2012
_chemical_formula_moiety 'C88 H136 Li2 O10, 6(C4 H8 O)'
_chemical_formula_sum 'C56 H92 Li O8'
_chemical_formula_weight 900.24
_chemical_name_systematic
; 
 ? 
;
_space_group_IT_number 2
_symmetry_cell_setting triclinic
_symmetry_space_group_name_Hall '-P 1'
_symmetry_space_group_name_H-M 'P -1'
_atom_sites_solution_hydrogens geom
_atom_sites_solution_primary direct
_atom_sites_solution_secondary difmap
_audit_creation_method SHELXL-97
_cell_angle_alpha 100.33(7)
_cell_angle_beta 107.34(6)
_cell_angle_gamma 109.56(7)
_cell_formula_units_Z 2
_cell_length_a 12.94(4)
_cell_length_b 14.87(4)
_cell_length_c 17.42(5)
_cell_measurement_reflns_used 819
_cell_measurement_temperature 293(2)
_cell_measurement_theta_max 26.26
_cell_measurement_theta_min 2.51
_cell_volume 2866(15)
_computing_cell_refinement 'Bruker SAINT'
_computing_data_collection 'Bruker APEX2'
_computing_data_reduction 'Bruker SAINT'
_computing_molecular_graphics 'Bruker SHELXTL'
_computing_publication_material 'Bruker SHELXTL'
_computing_structure_refinement 'SHELXL-97 (Sheldrick, 1997)'
_computing_structure_solution 'SHELXS-97 (Sheldrick, 1990)'
_diffrn_ambient_temperature 293(2)
_diffrn_measured_fraction_theta_full 0.798
_diffrn_measured_fraction_theta_max 0.798
_diffrn_measurement_device_type 'Bruker APEX-II CCD'
_diffrn_measurement_method '\f and \w scans'
_diffrn_radiation_monochromator graphite
_diffrn_radiation_source 'fine-focus sealed tube'
_diffrn_radiation_type MoK\a
_diffrn_radiation_wavelength 0.71073
_diffrn_reflns_av_R_equivalents 0.0885
_diffrn_reflns_av_sigmaI/netI 0.1402
_diffrn_reflns_limit_h_max 11
_diffrn_reflns_limit_h_min -15
_diffrn_reflns_limit_k_max 17
_diffrn_reflns_limit_k_min -16
_diffrn_reflns_limit_l_max 19
_diffrn_reflns_limit_l_min -20
_diffrn_reflns_number 11934
_diffrn_reflns_theta_full 25.00
_diffrn_reflns_theta_max 25.00
_diffrn_reflns_theta_min 1.29
_diffrn_standards_number 0
_exptl_absorpt_coefficient_mu 0.067
_exptl_absorpt_correction_type none
_exptl_crystal_colour colourless
_exptl_crystal_density_diffrn 1.043
_exptl_crystal_description block
_exptl_crystal_F_000 990
_exptl_crystal_size_max 0.26
_exptl_crystal_size_mid 0.20
_exptl_crystal_size_min 0.19
_refine_diff_density_max 0.235
_refine_diff_density_min -0.206
_refine_diff_density_rms 0.042
_refine_ls_extinction_coef 0.0045(11)
_refine_ls_extinction_expression Fc^*^=kFc[1+0.001xFc^2^\l^3^/sin(2\q)]^-1/4^
_refine_ls_extinction_method SHELXL
_refine_ls_goodness_of_fit_ref 1.002
_refine_ls_hydrogen_treatment constr
_refine_ls_matrix_type full
_refine_ls_number_parameters 611
_refine_ls_number_reflns 8054
_refine_ls_number_restraints 23
_refine_ls_restrained_S_all 1.006
_refine_ls_R_factor_all 0.1376
_refine_ls_R_factor_gt 0.0749
_refine_ls_shift/su_max 0.000
_refine_ls_shift/su_mean 0.000
_refine_ls_structure_factor_coef Fsqd
_refine_ls_weighting_details 'calc w=1/[\s^2^(Fo^2^)+(0.0158P)^2^+0.0000P] where P=(Fo^2^+2Fc^2^)/3'
_refine_ls_weighting_scheme calc
_refine_ls_wR_factor_gt 0.1570
_refine_ls_wR_factor_ref 0.1802
_reflns_number_gt 3913
_reflns_number_total 8054
_reflns_threshold_expression >2sigma(I)
_cod_data_source_file ic302193y_si_001_1.cif
_cod_data_source_block p-2li
_cod_original_cell_volume 2866(14)
_cod_original_formula_sum 'C56 H92 Li1 O8'
_cod_database_code 4331359

loop_
_symmetry_equiv_pos_as_xyz
'x, y, z'
'-x, -y, -z'

loop_
_atom_site_label
_atom_site_type_symbol
_atom_site_fract_x
_atom_site_fract_y
_atom_site_fract_z
_atom_site_U_iso_or_equiv
_atom_site_adp_type
_atom_site_occupancy
_atom_site_symmetry_multiplicity
_atom_site_calc_flag
_atom_site_refinement_flags
_atom_site_disorder_assembly
_atom_site_disorder_group
O7 O 0.2316(4) 0.4613(5) 0.0508(4) 0.248(3) Uani 1 1 d G . .
C49 C 0.1425(5) 0.4247(4) 0.0830(3) 0.156(3) Uani 1 1 d G . .
H49A H 0.1262 0.4793 0.1085 0.187 Uiso 1 1 calc R . .
H49B H 0.1691 0.3949 0.1260 0.187 Uiso 1 1 calc R . .
C50 C 0.0381(4) 0.3515(4) 0.0147(4) 0.169(3) Uani 1 1 d G . .
H50A H -0.0271 0.3718 0.0080 0.202 Uiso 1 1 calc R . .
H50B H 0.0158 0.2874 0.0255 0.202 Uiso 1 1 calc R . .
C51 C 0.0628(7) 0.3429(5) -0.0598(3) 0.235(6) Uani 1 1 d G . .
H51A H 0.0520 0.2747 -0.0839 0.282 Uiso 1 1 calc R . .
H51B H 0.0091 0.3591 -0.1014 0.282 Uiso 1 1 calc R . .
C52 C 0.1823(7) 0.4107(6) -0.0375(4) 0.251(6) Uani 1 1 d G . .
H52A H 0.1848 0.4588 -0.0686 0.301 Uiso 1 1 calc R . .
H52B H 0.2277 0.3744 -0.0511 0.301 Uiso 1 1 calc R . .
Li1 Li 0.0231(4) 0.1163(3) 0.3037(3) 0.0393(12) Uani 1 1 d . . .
O1 O 0.18113(16) 0.13457(13) 0.33132(11) 0.0317(5) Uani 1 1 d . . .
O2 O 0.27914(18) 0.31124(13) 0.30220(11) 0.0359(5) Uani 1 1 d . . .
H2 H 0.2455 0.2543 0.3035 0.054 Uiso 1 1 calc R . .
O3 O -0.06197(19) 0.15049(16) 0.20735(14) 0.0548(6) Uani 1 1 d . . .
O4 O -0.09345(19) -0.02630(15) 0.27667(13) 0.0477(6) Uani 1 1 d . . .
O5 O 0.0263(2) 0.21229(19) 0.40129(15) 0.0706(8) Uani 1 1 d . C .
O6 O 1.0510(9) 0.4889(6) 0.7255(8) 0.303(5) Uani 1 1 d . . .
O8 O 0.7385(3) 0.3643(2) 0.4218(3) 0.1168(13) Uani 1 1 d . . .
C1 C 0.2225(2) 0.06949(19) 0.30334(16) 0.0270(6) Uani 1 1 d . . .
C2 C 0.2685(2) 0.01278(19) 0.35334(16) 0.0301(7) Uani 1 1 d . . .
C3 C 0.3148(3) -0.0511(2) 0.31958(17) 0.0356(7) Uani 1 1 d . . .
H3 H 0.3431 -0.0868 0.3528 0.043 Uiso 1 1 calc R . .
C4 C 0.3212(3) -0.0643(2) 0.24070(18) 0.0360(7) Uani 1 1 d . . .
C5 C 0.2740(2) -0.00908(19) 0.19243(16) 0.0292(7) Uani 1 1 d . . .
H5 H 0.2756 -0.0154 0.1387 0.035 Uiso 1 1 calc R . .
C6 C 0.2257(2) 0.05402(18) 0.22180(16) 0.0264(6) Uani 1 1 d . . .
C7 C 0.1800(2) 0.11698(17) 0.17010(15) 0.0236(6) Uani 1 1 d . . .
H7 H 0.1342 0.1405 0.1980 0.028 Uiso 1 1 calc R . .
C8 C 0.2827(2) 0.21489(18) 0.17593(16) 0.0278(7) Uani 1 1 d . . .
C9 C 0.3386(2) 0.21297(19) 0.11917(17) 0.0291(7) Uani 1 1 d . . .
H9 H 0.3137 0.1529 0.0775 0.035 Uiso 1 1 calc R . .
C10 C 0.4336(3) 0.3008(2) 0.12266(18) 0.0372(7) Uani 1 1 d . A .
C11 C 0.4683(3) 0.3938(2) 0.18530(18) 0.0377(8) Uani 1 1 d . . .
H11 H 0.5266 0.4518 0.1862 0.045 Uiso 1 1 calc R . .
C12 C 0.4175(3) 0.39953(19) 0.24426(18) 0.0346(7) Uani 1 1 d . . .
C13 C 0.3263(2) 0.30709(19) 0.24214(17) 0.0294(7) Uani 1 1 d . . .
C14 C 0.0915(2) 0.05419(18) 0.08050(15) 0.0247(6) Uani 1 1 d . . .
C15 C 0.0279(2) -0.05319(18) 0.05457(16) 0.0286(7) Uani 1 1 d . . .
H15 H 0.0473 -0.0874 0.0925 0.034 Uiso 1 1 calc R . .
C16 C -0.0603(2) -0.10693(19) -0.02399(16) 0.0285(7) Uani 1 1 d . . .
H16 H -0.0987 -0.1765 -0.0398 0.034 Uiso 1 1 calc R . .
C17 C 0.2704(3) 0.0281(2) 0.44264(18) 0.0422(8) Uani 1 1 d . . .
C18 C 0.3566(3) 0.1415(2) 0.49604(19) 0.0563(10) Uani 1 1 d . . .
H18A H 0.4362 0.1533 0.5008 0.084 Uiso 1 1 calc R . .
H18B H 0.3547 0.1549 0.5515 0.084 Uiso 1 1 calc R . .
H18C H 0.3311 0.1850 0.4682 0.084 Uiso 1 1 calc R . .
C19 C 0.1457(3) -0.0001(3) 0.4440(2) 0.0542(9) Uani 1 1 d . . .
H19A H 0.1124 0.0432 0.4221 0.081 Uiso 1 1 calc R . .
H19B H 0.1509 0.0075 0.5011 0.081 Uiso 1 1 calc R . .
H19C H 0.0958 -0.0685 0.4098 0.081 Uiso 1 1 calc R . .
C20 C 0.3167(3) -0.0437(3) 0.48425(19) 0.0547(9) Uani 1 1 d . . .
H20A H 0.2639 -0.1122 0.4519 0.082 Uiso 1 1 calc R . .
H20B H 0.3194 -0.0315 0.5410 0.082 Uiso 1 1 calc R . .
H20C H 0.3950 -0.0312 0.4853 0.082 Uiso 1 1 calc R . .
C21 C 0.3775(3) -0.1313(2) 0.20666(18) 0.0451(9) Uani 1 1 d . . .
C22 C 0.4808(4) -0.0602(3) 0.1830(3) 0.0896(14) Uani 1 1 d . . .
H22A H 0.5168 -0.0992 0.1601 0.134 Uiso 1 1 calc R . .
H22B H 0.5400 -0.0069 0.2330 0.134 Uiso 1 1 calc R . .
H22C H 0.4469 -0.0322 0.1419 0.134 Uiso 1 1 calc R . .
C23 C 0.2908(4) -0.2148(3) 0.1260(3) 0.0831(14) Uani 1 1 d . . .
H23A H 0.2192 -0.2505 0.1333 0.125 Uiso 1 1 calc R . .
H23B H 0.3257 -0.2601 0.1126 0.125 Uiso 1 1 calc R . .
H23C H 0.2723 -0.1869 0.0807 0.125 Uiso 1 1 calc R . .
C24 C 0.4330(5) -0.1755(4) 0.2700(3) 0.0982(17) Uani 1 1 d . . .
H24A H 0.3717 -0.2247 0.2793 0.147 Uiso 1 1 calc R . .
H24B H 0.4857 -0.1233 0.3224 0.147 Uiso 1 1 calc R . .
H24C H 0.4771 -0.2068 0.2486 0.147 Uiso 1 1 calc R . .
C25 C 0.4960(3) 0.2981(2) 0.0593(2) 0.0481(8) Uani 1 1 d . . .
C26 C 0.4708(8) 0.3734(8) 0.0096(5) 0.084(2) Uani 0.570(5) 1 d P A 1
H26A H 0.5085 0.3759 -0.0303 0.126 Uiso 0.570(5) 1 calc PR A 1
H26B H 0.5021 0.4393 0.0490 0.126 Uiso 0.570(5) 1 calc PR A 1
H26C H 0.3866 0.3506 -0.0199 0.126 Uiso 0.570(5) 1 calc PR A 1
C27 C 0.6219(7) 0.3342(8) 0.1025(5) 0.083(2) Uani 0.570(5) 1 d P A 1
H27A H 0.6391 0.2893 0.1323 0.125 Uiso 0.570(5) 1 calc PR A 1
H27B H 0.6523 0.3998 0.1420 0.125 Uiso 0.570(5) 1 calc PR A 1
H27C H 0.6588 0.3377 0.0621 0.125 Uiso 0.570(5) 1 calc PR A 1
C28 C 0.4428(12) 0.1897(7) 0.0010(7) 0.110(3) Uani 0.570(5) 1 d P A 1
H28A H 0.4617 0.1476 0.0336 0.165 Uiso 0.570(5) 1 calc PR A 1
H28B H 0.4754 0.1876 -0.0418 0.165 Uiso 0.570(5) 1 calc PR A 1
H28C H 0.3580 0.1661 -0.0254 0.165 Uiso 0.570(5) 1 calc PR A 1
C26' C 0.5205(12) 0.1952(9) 0.0498(8) 0.084(2) Uani 0.430(5) 1 d P A 2
H26D H 0.4530 0.1409 0.0482 0.126 Uiso 0.430(5) 1 calc PR A 2
H26E H 0.5898 0.2066 0.0972 0.126 Uiso 0.430(5) 1 calc PR A 2
H26F H 0.5330 0.1785 -0.0015 0.126 Uiso 0.430(5) 1 calc PR A 2
C27' C 0.4154(10) 0.2828(13) -0.0235(7) 0.083(2) Uani 0.430(5) 1 d P A 2
H27D H 0.4541 0.2800 -0.0625 0.125 Uiso 0.430(5) 1 calc PR A 2
H27E H 0.3914 0.3374 -0.0226 0.125 Uiso 0.430(5) 1 calc PR A 2
H27F H 0.3467 0.2209 -0.0409 0.125 Uiso 0.430(5) 1 calc PR A 2
C28' C 0.6134(14) 0.3965(10) 0.0870(8) 0.110(3) Uani 0.430(5) 1 d P A 2
H28D H 0.6410 0.3969 0.0416 0.165 Uiso 0.430(5) 1 calc PR A 2
H28E H 0.6735 0.3978 0.1360 0.165 Uiso 0.430(5) 1 calc PR A 2
H28F H 0.5969 0.4544 0.1002 0.165 Uiso 0.430(5) 1 calc PR A 2
C29 C 0.4608(3) 0.5048(2) 0.3138(2) 0.0489(9) Uani 1 1 d . . .
C30 C 0.5608(4) 0.5953(2) 0.3033(2) 0.0736(12) Uani 1 1 d . . .
H30A H 0.5286 0.6044 0.2495 0.110 Uiso 1 1 calc R . .
H30B H 0.6279 0.5796 0.3064 0.110 Uiso 1 1 calc R . .
H30C H 0.5857 0.6559 0.3477 0.110 Uiso 1 1 calc R . .
C31 C 0.3562(4) 0.5331(2) 0.3087(3) 0.0690(12) Uani 1 1 d . . .
H31A H 0.3032 0.4882 0.3272 0.104 Uiso 1 1 calc R . .
H31B H 0.3143 0.5280 0.2513 0.104 Uiso 1 1 calc R . .
H31C H 0.3853 0.6007 0.3443 0.104 Uiso 1 1 calc R . .
C32 C 0.5146(4) 0.4950(3) 0.3998(2) 0.0694(11) Uani 1 1 d . . .
H32A H 0.5348 0.5554 0.4428 0.104 Uiso 1 1 calc R . .
H32B H 0.5850 0.4841 0.4045 0.104 Uiso 1 1 calc R . .
H32C H 0.4582 0.4392 0.4069 0.104 Uiso 1 1 calc R . .
C33 C -0.0276(4) 0.2493(3) 0.1936(3) 0.0747(12) Uani 1 1 d . . .
H33A H -0.0059 0.3018 0.2449 0.090 Uiso 1 1 calc R . .
H33B H 0.0395 0.2637 0.1764 0.090 Uiso 1 1 calc R . .
C34 C -0.1324(5) 0.2431(4) 0.1264(4) 0.130(2) Uani 1 1 d . . .
H34A H -0.1096 0.2750 0.0865 0.156 Uiso 1 1 calc R . .
H34B H -0.1750 0.2752 0.1498 0.156 Uiso 1 1 calc R . .
C35 C -0.2060(5) 0.1348(4) 0.0849(3) 0.1104(19) Uani 1 1 d . . .
H35A H -0.2011 0.1149 0.0304 0.133 Uiso 1 1 calc R . .
H35B H -0.2884 0.1211 0.0753 0.133 Uiso 1 1 calc R . .
C36 C -0.1669(3) 0.0751(3) 0.1368(2) 0.0721(12) Uani 1 1 d . . .
H36A H -0.2277 0.0402 0.1559 0.087 Uiso 1 1 calc R . .
H36B H -0.1477 0.0265 0.1056 0.087 Uiso 1 1 calc R . .
C37 C -0.1790(4) -0.0541(3) 0.3129(3) 0.0823(13) Uani 1 1 d U . .
H37A H -0.2429 -0.0346 0.2888 0.099 Uiso 1 1 calc R . .
H37B H -0.1427 -0.0211 0.3735 0.099 Uiso 1 1 calc R . .
C38 C -0.2260(7) -0.1642(4) 0.2947(6) 0.175(3) Uani 1 1 d U . .
H38A H -0.2065 -0.1794 0.3476 0.210 Uiso 1 1 calc R . .
H38B H -0.3119 -0.1926 0.2669 0.210 Uiso 1 1 calc R . .
C39 C -0.1810(5) -0.2093(3) 0.2438(3) 0.0932(15) Uani 1 1 d U . .
H39A H -0.2442 -0.2559 0.1908 0.112 Uiso 1 1 calc R . .
H39B H -0.1396 -0.2450 0.2722 0.112 Uiso 1 1 calc R . .
C40 C -0.0942(3) -0.1203(2) 0.2286(2) 0.0578(9) Uani 1 1 d U . .
H40A H -0.0150 -0.1187 0.2480 0.069 Uiso 1 1 calc R . .
H40B H -0.1201 -0.1271 0.1687 0.069 Uiso 1 1 calc R . .
C41 C -0.0607(4) 0.2469(4) 0.4067(4) 0.0996(16) Uani 1 1 d . C .
H41A H -0.1087 0.2078 0.4324 0.120 Uiso 1 1 calc R . .
H41B H -0.1126 0.2397 0.3506 0.120 Uiso 1 1 calc R . .
C42 C 0.0004(7) 0.3553(6) 0.4594(6) 0.230(5) Uani 1 1 d . . .
H42A H 0.0115 0.3991 0.4247 0.277 Uiso 1 1 calc R B 1
H42B H -0.0439 0.3721 0.4915 0.277 Uiso 1 1 calc R B 1
C43 C 0.1158(9) 0.3617(9) 0.5157(10) 0.127(8) Uani 0.572(19) 1 d P C 1
H43A H 0.1785 0.4279 0.5308 0.153 Uiso 0.572(19) 1 calc PR C 1
H43B H 0.1109 0.3475 0.5670 0.153 Uiso 0.572(19) 1 calc PR C 1
C43' C 0.1434(19) 0.3903(16) 0.4563(18) 0.186(10) Uani 0.428(19) 1 d P C 2
H43C H 0.1460 0.3985 0.4028 0.223 Uiso 0.428(19) 1 calc PR C 2
H43D H 0.2050 0.4476 0.5035 0.223 Uiso 0.428(19) 1 calc PR C 2
C44 C 0.1376(4) 0.2864(4) 0.4664(3) 0.1012(17) Uani 1 1 d . . .
H44A H 0.1747 0.2543 0.5028 0.121 Uiso 1 1 calc R C 1
H44B H 0.1913 0.3177 0.4408 0.121 Uiso 1 1 calc R C 1
C45 C 0.9275(11) 0.4575(7) 0.6976(10) 0.275(7) Uani 1 1 d . . .
H45A H 0.9095 0.4950 0.7395 0.330 Uiso 1 1 calc R . .
H45B H 0.8993 0.4728 0.6455 0.330 Uiso 1 1 calc R . .
C46 C 0.8689(9) 0.3583(8) 0.6839(7) 0.202(4) Uani 1 1 d . . .
H46A H 0.8025 0.3279 0.6296 0.242 Uiso 1 1 calc R . .
H46B H 0.8388 0.3475 0.7278 0.242 Uiso 1 1 calc R . .
C47 C 0.9536(12) 0.3162(7) 0.6855(12) 0.406(14) Uani 1 1 d . . .
H47A H 0.9427 0.2650 0.7135 0.488 Uiso 1 1 calc R . .
H47B H 0.9451 0.2863 0.6285 0.488 Uiso 1 1 calc R . .
C48 C 1.0661(11) 0.3966(13) 0.7306(8) 0.314(9) Uani 1 1 d . . .
H48A H 1.1221 0.3894 0.7060 0.377 Uiso 1 1 calc R . .
H48B H 1.0962 0.3982 0.7892 0.377 Uiso 1 1 calc R . .
C53 C 0.6988(5) 0.3381(4) 0.3373(4) 0.0988(17) Uani 1 1 d . . .
H53A H 0.7644 0.3450 0.3192 0.119 Uiso 1 1 calc R . .
H53B H 0.6626 0.3813 0.3169 0.119 Uiso 1 1 calc R . .
C54 C 0.6098(5) 0.2321(4) 0.3027(3) 0.1111(18) Uani 1 1 d . . .
H54A H 0.5489 0.2207 0.2489 0.133 Uiso 1 1 calc R . .
H54B H 0.6475 0.1867 0.2948 0.133 Uiso 1 1 calc R . .
C55 C 0.5585(6) 0.2178(4) 0.3668(4) 0.136(2) Uani 1 1 d . . .
H55A H 0.4861 0.2286 0.3528 0.164 Uiso 1 1 calc R . .
H55B H 0.5405 0.1505 0.3710 0.164 Uiso 1 1 calc R . .
C56 C 0.6504(5) 0.2929(4) 0.4462(3) 0.1126(19) Uani 1 1 d . . .
H56A H 0.6885 0.2612 0.4824 0.135 Uiso 1 1 calc R . .
H56B H 0.6159 0.3280 0.4762 0.135 Uiso 1 1 calc R . .

loop_
_atom_site_aniso_label
_atom_site_aniso_U_11
_atom_site_aniso_U_22
_atom_site_aniso_U_33
_atom_site_aniso_U_23
_atom_site_aniso_U_13
_atom_site_aniso_U_12
O7 0.169(6) 0.395(10) 0.127(5) 0.052(6) 0.047(4) 0.080(6)
C49 0.096(5) 0.179(6) 0.165(7) 0.077(6) 0.041(5) 0.022(5)
C50 0.079(4) 0.198(7) 0.170(7) 0.105(6) 0.015(5) -0.008(5)
C51 0.218(12) 0.262(10) 0.121(7) 0.062(7) 0.052(7) -0.012(9)
C52 0.136(8) 0.477(19) 0.118(7) 0.029(9) 0.052(6) 0.132(11)
Li1 0.037(3) 0.050(3) 0.041(3) 0.021(2) 0.022(2) 0.020(2)
O1 0.0313(11) 0.0457(11) 0.0285(10) 0.0169(9) 0.0164(8) 0.0210(9)
O2 0.0478(13) 0.0340(11) 0.0332(11) 0.0122(9) 0.0264(10) 0.0152(10)
O3 0.0425(14) 0.0671(15) 0.0588(14) 0.0305(12) 0.0135(11) 0.0271(12)
O4 0.0428(14) 0.0500(13) 0.0540(14) 0.0224(11) 0.0277(11) 0.0125(10)
O5 0.0509(17) 0.0934(19) 0.0654(17) 0.0002(14) 0.0219(13) 0.0406(15)
O6 0.155(7) 0.194(7) 0.519(16) 0.067(8) 0.167(9) 0.013(6)
O8 0.072(2) 0.099(2) 0.133(3) 0.038(2) 0.004(2) 0.0118(19)
C1 0.0242(15) 0.0311(15) 0.0272(15) 0.0129(12) 0.0118(12) 0.0095(12)
C2 0.0277(16) 0.0377(15) 0.0242(14) 0.0164(12) 0.0070(12) 0.0120(13)
C3 0.0405(18) 0.0398(16) 0.0311(16) 0.0189(13) 0.0104(13) 0.0210(14)
C4 0.0355(18) 0.0420(17) 0.0338(16) 0.0167(13) 0.0082(13) 0.0218(14)
C5 0.0262(16) 0.0379(15) 0.0231(14) 0.0129(12) 0.0055(12) 0.0148(12)
C6 0.0219(14) 0.0342(15) 0.0259(14) 0.0155(12) 0.0080(11) 0.0130(12)
C7 0.0217(14) 0.0249(13) 0.0237(13) 0.0088(11) 0.0064(11) 0.0105(11)
C8 0.0247(15) 0.0312(15) 0.0298(15) 0.0140(12) 0.0085(12) 0.0136(12)
C9 0.0244(15) 0.0346(15) 0.0279(15) 0.0100(12) 0.0086(12) 0.0128(12)
C10 0.0374(18) 0.0451(18) 0.0407(17) 0.0228(15) 0.0218(14) 0.0197(15)
C11 0.0347(18) 0.0332(17) 0.0406(17) 0.0187(14) 0.0146(14) 0.0049(13)
C12 0.0349(17) 0.0297(16) 0.0369(16) 0.0141(13) 0.0111(14) 0.0112(13)
C13 0.0281(16) 0.0308(15) 0.0307(15) 0.0138(12) 0.0089(13) 0.0136(12)
C14 0.0201(14) 0.0347(15) 0.0259(14) 0.0154(11) 0.0096(11) 0.0155(12)
C15 0.0283(16) 0.0352(16) 0.0290(14) 0.0217(12) 0.0106(12) 0.0153(12)
C16 0.0282(16) 0.0307(15) 0.0320(15) 0.0155(12) 0.0133(12) 0.0142(12)
C17 0.047(2) 0.061(2) 0.0311(16) 0.0257(15) 0.0169(14) 0.0292(16)
C18 0.063(2) 0.071(2) 0.0295(16) 0.0130(16) 0.0104(16) 0.029(2)
C19 0.056(2) 0.088(2) 0.0444(19) 0.0419(19) 0.0301(17) 0.0394(19)
C20 0.059(2) 0.088(2) 0.0340(17) 0.0386(17) 0.0178(16) 0.0399(19)
C21 0.053(2) 0.059(2) 0.0359(17) 0.0174(15) 0.0151(15) 0.0384(18)
C22 0.086(3) 0.084(3) 0.126(4) 0.032(3) 0.054(3) 0.055(3)
C23 0.088(3) 0.086(3) 0.073(3) -0.001(2) 0.015(2) 0.061(3)
C24 0.133(4) 0.145(4) 0.076(3) 0.040(3) 0.042(3) 0.122(4)
C25 0.043(2) 0.062(2) 0.0453(19) 0.0192(17) 0.0304(16) 0.0158(16)
C26 0.084(5) 0.144(7) 0.076(4) 0.067(5) 0.060(4) 0.065(5)
C27 0.059(4) 0.157(7) 0.075(4) 0.053(5) 0.053(3) 0.060(5)
C28 0.131(8) 0.109(6) 0.096(6) 0.007(5) 0.097(6) 0.022(5)
C26' 0.084(5) 0.144(7) 0.076(4) 0.067(5) 0.060(4) 0.065(5)
C27' 0.059(4) 0.157(7) 0.075(4) 0.053(5) 0.053(3) 0.060(5)
C28' 0.131(8) 0.109(6) 0.096(6) 0.007(5) 0.097(6) 0.022(5)
C29 0.066(2) 0.0290(16) 0.0465(19) 0.0129(14) 0.0236(17) 0.0115(16)
C30 0.108(4) 0.0395(19) 0.065(3) 0.0136(18) 0.049(2) 0.008(2)
C31 0.104(3) 0.040(2) 0.081(3) 0.0213(19) 0.053(2) 0.034(2)
C32 0.074(3) 0.059(2) 0.043(2) 0.0070(17) 0.0179(18) -0.002(2)
C33 0.076(3) 0.073(3) 0.087(3) 0.038(2) 0.027(2) 0.041(2)
C34 0.082(4) 0.129(5) 0.176(6) 0.096(4) 0.007(4) 0.051(3)
C35 0.103(4) 0.123(4) 0.082(3) 0.033(3) -0.012(3) 0.061(4)
C36 0.042(2) 0.098(3) 0.073(3) 0.038(2) 0.008(2) 0.032(2)
C37 0.089(3) 0.081(3) 0.093(3) 0.035(2) 0.068(3) 0.021(2)
C38 0.184(7) 0.088(4) 0.304(9) 0.067(5) 0.199(7) 0.020(4)
C39 0.116(4) 0.055(3) 0.104(4) 0.022(2) 0.058(3) 0.018(3)
C40 0.054(2) 0.063(2) 0.055(2) 0.0224(18) 0.0198(17) 0.0199(18)
C41 0.058(3) 0.112(4) 0.139(4) 0.020(3) 0.051(3) 0.046(3)
C42 0.110(6) 0.161(7) 0.313(11) -0.097(7) 0.006(6) 0.086(5)
C43 0.069(7) 0.098(8) 0.129(11) -0.066(7) -0.003(6) 0.024(6)
C43' 0.20(2) 0.31(3) 0.22(2) 0.18(2) 0.141(19) 0.19(2)
C44 0.066(3) 0.134(4) 0.079(3) -0.009(3) 0.003(2) 0.056(3)
C45 0.178(11) 0.097(6) 0.54(2) 0.050(9) 0.168(13) 0.046(7)
C46 0.177(9) 0.172(9) 0.258(11) 0.062(8) 0.090(8) 0.071(8)
C47 0.187(11) 0.117(7) 0.64(3) -0.107(11) -0.095(15) 0.076(8)
C48 0.166(11) 0.326(16) 0.294(14) -0.070(12) -0.075(10) 0.150(12)
C53 0.059(3) 0.124(4) 0.147(5) 0.083(4) 0.052(3) 0.045(3)
C54 0.097(4) 0.136(5) 0.084(4) 0.051(3) 0.016(3) 0.037(4)
C55 0.105(5) 0.128(4) 0.096(4) 0.036(3) 0.013(4) -0.023(4)
C56 0.122(5) 0.104(4) 0.097(4) 0.046(3) 0.024(3) 0.037(4)

loop_
_atom_type_symbol
_atom_type_description
_atom_type_scat_dispersion_real
_atom_type_scat_dispersion_imag
_atom_type_scat_source
C C 0.0033 0.0016 'International Tables Vol C Tables 4.2.6.8 and 6.1.1.4'
H H 0.0000 0.0000 'International Tables Vol C Tables 4.2.6.8 and 6.1.1.4'
Li Li -0.0003 0.0001 'International Tables Vol C Tables 4.2.6.8 and 6.1.1.4'
O O 0.0106 0.0060 'International Tables Vol C Tables 4.2.6.8 and 6.1.1.4'

loop_
_geom_angle_atom_site_label_1
_geom_angle_atom_site_label_2
_geom_angle_atom_site_label_3
_geom_angle
_geom_angle_site_symmetry_1
_geom_angle_site_symmetry_3
C49 O7 C52 108.0 . .
O7 C49 C50 108.0 . .
O7 C49 H49A 110.1 . .
C50 C49 H49A 110.1 . .
O7 C49 H49B 110.1 . .
C50 C49 H49B 110.1 . .
H49A C49 H49B 108.4 . .
C49 C50 C51 108.0 . .
C49 C50 H50A 110.1 . .
C51 C50 H50A 110.1 . .
C49 C50 H50B 110.1 . .
C51 C50 H50B 110.1 . .
H50A C50 H50B 108.4 . .
C52 C51 C50 108.0 . .
C52 C51 H51A 110.1 . .
C50 C51 H51A 110.1 . .
C52 C51 H51B 110.1 . .
C50 C51 H51B 110.1 . .
H51A C51 H51B 108.4 . .
C51 C52 O7 108.0 . .
C51 C52 H52A 110.1 . .
O7 C52 H52A 110.1 . .
C51 C52 H52B 110.1 . .
O7 C52 H52B 110.1 . .
H52A C52 H52B 108.4 . .
O1 Li1 O3 122.1(3) . .
O1 Li1 O5 104.6(3) . .
O3 Li1 O5 101.8(3) . .
O1 Li1 O4 114.9(3) . .
O3 Li1 O4 99.6(3) . .
O5 Li1 O4 113.5(3) . .
C1 O1 Li1 128.0(2) . .
C13 O2 H2 109.5 . .
C36 O3 C33 111.4(3) . .
C36 O3 Li1 121.7(3) . .
C33 O3 Li1 126.8(3) . .
C37 O4 C40 107.6(3) . .
C37 O4 Li1 123.8(3) . .
C40 O4 Li1 127.9(3) . .
C41 O5 C44 106.1(4) . .
C41 O5 Li1 129.1(3) . .
C44 O5 Li1 121.1(3) . .
C45 O6 C48 103.0(8) . .
C53 O8 C56 108.7(4) . .
O1 C1 C6 120.4(2) . .
O1 C1 C2 123.7(3) . .
C6 C1 C2 115.9(3) . .
C3 C2 C1 119.5(3) . .
C3 C2 C17 122.0(2) . .
C1 C2 C17 118.5(3) . .
C4 C3 C2 124.8(2) . .
C4 C3 H3 117.6 . .
C2 C3 H3 117.6 . .
C3 C4 C5 114.7(3) . .
C3 C4 C21 123.8(2) . .
C5 C4 C21 121.5(3) . .
C6 C5 C4 123.2(3) . .
C6 C5 H5 118.4 . .
C4 C5 H5 118.4 . .
C5 C6 C1 121.9(2) . .
C5 C6 C7 122.4(3) . .
C1 C6 C7 115.6(3) . .
C14 C7 C6 112.8(3) . .
C14 C7 C8 114.4(3) . .
C6 C7 C8 113.0(3) . .
C14 C7 H7 105.2 . .
C6 C7 H7 105.2 . .
C8 C7 H7 105.2 . .
C9 C8 C13 117.9(3) . .
C9 C8 C7 120.5(3) . .
C13 C8 C7 121.5(3) . .
C8 C9 C10 122.3(3) . .
C8 C9 H9 118.9 . .
C10 C9 H9 118.9 . .
C11 C10 C9 118.3(3) . .
C11 C10 C25 119.6(3) . .
C9 C10 C25 122.0(3) . .
C12 C11 C10 121.7(3) . .
C12 C11 H11 119.1 . .
C10 C11 H11 119.1 . .
C11 C12 C13 118.3(3) . .
C11 C12 C29 119.8(3) . .
C13 C12 C29 121.9(3) . .
O2 C13 C8 120.1(3) . .
O2 C13 C12 118.7(3) . .
C8 C13 C12 121.1(3) . .
C16 C14 C15 119.1(3) 2 .
C16 C14 C7 116.9(3) 2 .
C15 C14 C7 123.5(2) . .
C16 C15 C14 122.4(2) . .
C16 C15 H15 118.8 . .
C14 C15 H15 118.8 . .
C15 C16 C14 118.5(3) . 2
C15 C16 H16 120.8 . .
C14 C16 H16 120.8 2 .
C2 C17 C19 112.5(2) . .
C2 C17 C20 110.8(3) . .
C19 C17 C20 104.2(3) . .
C2 C17 C18 107.5(3) . .
C19 C17 C18 112.0(3) . .
C20 C17 C18 109.8(3) . .
C17 C18 H18A 109.5 . .
C17 C18 H18B 109.5 . .
H18A C18 H18B 109.5 . .
C17 C18 H18C 109.5 . .
H18A C18 H18C 109.5 . .
H18B C18 H18C 109.5 . .
C17 C19 H19A 109.5 . .
C17 C19 H19B 109.5 . .
H19A C19 H19B 109.5 . .
C17 C19 H19C 109.5 . .
H19A C19 H19C 109.5 . .
H19B C19 H19C 109.5 . .
C17 C20 H20A 109.5 . .
C17 C20 H20B 109.5 . .
H20A C20 H20B 109.5 . .
C17 C20 H20C 109.5 . .
H20A C20 H20C 109.5 . .
H20B C20 H20C 109.5 . .
C24 C21 C23 108.9(4) . .
C24 C21 C4 113.7(3) . .
C23 C21 C4 112.8(3) . .
C24 C21 C22 108.2(4) . .
C23 C21 C22 106.3(4) . .
C4 C21 C22 106.6(3) . .
C21 C22 H22A 109.5 . .
C21 C22 H22B 109.5 . .
H22A C22 H22B 109.5 . .
C21 C22 H22C 109.5 . .
H22A C22 H22C 109.5 . .
H22B C22 H22C 109.5 . .
C21 C23 H23A 109.5 . .
C21 C23 H23B 109.5 . .
H23A C23 H23B 109.5 . .
C21 C23 H23C 109.5 . .
H23A C23 H23C 109.5 . .
H23B C23 H23C 109.5 . .
C21 C24 H24A 109.5 . .
C21 C24 H24B 109.5 . .
H24A C24 H24B 109.5 . .
C21 C24 H24C 109.5 . .
H24A C24 H24C 109.5 . .
H24B C24 H24C 109.5 . .
C27' C25 C27 136.7(6) . .
C27' C25 C28 66.8(7) . .
C27 C25 C28 110.9(7) . .
C27' C25 C10 110.0(5) . .
C27 C25 C10 111.3(4) . .
C28 C25 C10 108.3(4) . .
C27' C25 C28' 110.3(8) . .
C27 C25 C28' 40.0(6) . .
C28 C25 C28' 136.8(6) . .
C10 C25 C28' 112.4(5) . .
C27' C25 C26 47.3(6) . .
C27 C25 C26 108.1(5) . .
C28 C25 C26 112.6(6) . .
C10 C25 C26 105.5(4) . .
C28' C25 C26 69.4(7) . .
C27' C25 C26' 104.0(7) . .
C27 C25 C26' 75.8(7) . .
C28 C25 C26' 39.1(5) . .
C10 C25 C26' 107.2(4) . .
C28' C25 C26' 112.7(8) . .
C26 C25 C26' 142.8(5) . .
C25 C26 H26A 109.5 . .
C25 C26 H26B 109.5 . .
H26A C26 H26B 109.5 . .
C25 C26 H26C 109.5 . .
H26A C26 H26C 109.5 . .
H26B C26 H26C 109.5 . .
C25 C27 H27A 109.5 . .
C25 C27 H27B 109.5 . .
H27A C27 H27B 109.5 . .
C25 C27 H27C 109.5 . .
H27A C27 H27C 109.5 . .
H27B C27 H27C 109.5 . .
C25 C28 H28A 109.5 . .
C25 C28 H28B 109.5 . .
H28A C28 H28B 109.5 . .
C25 C28 H28C 109.5 . .
H28A C28 H28C 109.5 . .
H28B C28 H28C 109.5 . .
C25 C26' H26D 109.5 . .
C25 C26' H26E 109.5 . .
H26D C26' H26E 109.5 . .
C25 C26' H26F 109.5 . .
H26D C26' H26F 109.5 . .
H26E C26' H26F 109.5 . .
C25 C27' H27D 109.5 . .
C25 C27' H27E 109.5 . .
H27D C27' H27E 109.5 . .
C25 C27' H27F 109.5 . .
H27D C27' H27F 109.5 . .
H27E C27' H27F 109.5 . .
C25 C28' H28D 109.5 . .
C25 C28' H28E 109.5 . .
H28D C28' H28E 109.5 . .
C25 C28' H28F 109.5 . .
H28D C28' H28F 109.5 . .
H28E C28' H28F 109.5 . .
C32 C29 C31 110.1(3) . .
C32 C29 C12 108.1(3) . .
C31 C29 C12 110.6(3) . .
C32 C29 C30 107.5(3) . .
C31 C29 C30 107.6(3) . .
C12 C29 C30 112.9(3) . .
C29 C30 H30A 109.5 . .
C29 C30 H30B 109.5 . .
H30A C30 H30B 109.5 . .
C29 C30 H30C 109.5 . .
H30A C30 H30C 109.5 . .
H30B C30 H30C 109.5 . .
C29 C31 H31A 109.5 . .
C29 C31 H31B 109.5 . .
H31A C31 H31B 109.5 . .
C29 C31 H31C 109.5 . .
H31A C31 H31C 109.5 . .
H31B C31 H31C 109.5 . .
C29 C32 H32A 109.5 . .
C29 C32 H32B 109.5 . .
H32A C32 H32B 109.5 . .
C29 C32 H32C 109.5 . .
H32A C32 H32C 109.5 . .
H32B C32 H32C 109.5 . .
C34 C33 O3 105.8(4) . .
C34 C33 H33A 110.6 . .
O3 C33 H33A 110.6 . .
C34 C33 H33B 110.6 . .
O3 C33 H33B 110.6 . .
H33A C33 H33B 108.7 . .
C33 C34 C35 104.8(4) . .
C33 C34 H34A 110.8 . .
C35 C34 H34A 110.8 . .
C33 C34 H34B 110.8 . .
C35 C34 H34B 110.8 . .
H34A C34 H34B 108.9 . .
C34 C35 C36 111.5(4) . .
C34 C35 H35A 109.3 . .
C36 C35 H35A 109.3 . .
C34 C35 H35B 109.3 . .
C36 C35 H35B 109.3 . .
H35A C35 H35B 108.0 . .
O3 C36 C35 103.0(4) . .
O3 C36 H36A 111.2 . .
C35 C36 H36A 111.2 . .
O3 C36 H36B 111.2 . .
C35 C36 H36B 111.2 . .
H36A C36 H36B 109.1 . .
O4 C37 C38 107.5(4) . .
O4 C37 H37A 110.2 . .
C38 C37 H37A 110.2 . .
O4 C37 H37B 110.2 . .
C38 C37 H37B 110.2 . .
H37A C37 H37B 108.5 . .
C39 C38 C37 113.1(5) . .
C39 C38 H38A 109.0 . .
C37 C38 H38A 109.0 . .
C39 C38 H38B 109.0 . .
C37 C38 H38B 109.0 . .
H38A C38 H38B 107.8 . .
C38 C39 C40 103.8(4) . .
C38 C39 H39A 111.0 . .
C40 C39 H39A 111.0 . .
C38 C39 H39B 111.0 . .
C40 C39 H39B 111.0 . .
H39A C39 H39B 109.0 . .
O4 C40 C39 107.7(4) . .
O4 C40 H40A 110.2 . .
C39 C40 H40A 110.2 . .
O4 C40 H40B 110.2 . .
C39 C40 H40B 110.2 . .
H40A C40 H40B 108.5 . .
O5 C41 C42 108.6(4) . .
O5 C41 H41A 110.0 . .
C42 C41 H41A 110.0 . .
O5 C41 H41B 110.0 . .
C42 C41 H41B 110.0 . .
H41A C41 H41B 108.4 . .
C43 C42 C41 102.1(6) . .
C43 C42 C43' 45.7(7) . .
C41 C42 C43' 102.0(9) . .
C43 C42 H42A 111.4 . .
C41 C42 H42A 111.4 . .
C43' C42 H42A 69.2 . .
C43 C42 H42B 111.4 . .
C41 C42 H42B 111.4 . .
C43' C42 H42B 143.8 . .
H42A C42 H42B 109.2 . .
C44 C43 C42 104.4(7) . .
C44 C43 H43A 110.9 . .
C42 C43 H43A 110.9 . .
C44 C43 H43B 110.9 . .
C42 C43 H43B 110.9 . .
H43A C43 H43B 108.9 . .
C44 C43' C42 87.7(12) . .
C44 C43' H43C 114.0 . .
C42 C43' H43C 114.0 . .
C44 C43' H43D 114.0 . .
C42 C43' H43D 114.0 . .
H43C C43' H43D 111.2 . .
C43 C44 O5 109.5(5) . .
C43 C44 C43' 50.5(8) . .
O5 C44 C43' 105.6(9) . .
C43 C44 H44A 109.8 . .
O5 C44 H44A 109.8 . .
C43' C44 H44A 144.1 . .
C43 C44 H44B 109.8 . .
O5 C44 H44B 109.8 . .
C43' C44 H44B 64.1 . .
H44A C44 H44B 108.2 . .
C46 C45 O6 112.9(9) . .
C46 C45 H45A 109.0 . .
O6 C45 H45A 109.0 . .
C46 C45 H45B 109.0 . .
O6 C45 H45B 109.0 . .
H45A C45 H45B 107.8 . .
C45 C46 C47 106.0(10) . .
C45 C46 H46A 110.5 . .
C47 C46 H46A 110.5 . .
C45 C46 H46B 110.5 . .
C47 C46 H46B 110.5 . .
H46A C46 H46B 108.7 . .
C48 C47 C46 105.8(9) . .
C48 C47 H47A 110.6 . .
C46 C47 H47A 110.6 . .
C48 C47 H47B 110.6 . .
C46 C47 H47B 110.6 . .
H47A C47 H47B 108.7 . .
C47 C48 O6 107.1(9) . .
C47 C48 H48A 110.3 . .
O6 C48 H48A 110.3 . .
C47 C48 H48B 110.3 . .
O6 C48 H48B 110.3 . .
H48A C48 H48B 108.6 . .
O8 C53 C54 108.0(4) . .
O8 C53 H53A 110.1 . .
C54 C53 H53A 110.1 . .
O8 C53 H53B 110.1 . .
C54 C53 H53B 110.1 . .
H53A C53 H53B 108.4 . .
C55 C54 C53 104.6(5) . .
C55 C54 H54A 110.8 . .
C53 C54 H54A 110.8 . .
C55 C54 H54B 110.8 . .
C53 C54 H54B 110.8 . .
H54A C54 H54B 108.9 . .
C56 C55 C54 105.0(5) . .
C56 C55 H55A 110.7 . .
C54 C55 H55A 110.7 . .
C56 C55 H55B 110.7 . .
C54 C55 H55B 110.7 . .
H55A C55 H55B 108.8 . .
C55 C56 O8 106.0(5) . .
C55 C56 H56A 110.5 . .
O8 C56 H56A 110.5 . .
C55 C56 H56B 110.5 . .
O8 C56 H56B 110.5 . .
H56A C56 H56B 108.7 . .

loop_
_geom_bond_atom_site_label_1
_geom_bond_atom_site_label_2
_geom_bond_distance
_geom_bond_site_symmetry_2
O7 C49 1.4200 .
O7 C52 1.4200 .
C49 C50 1.4200 .
C49 H49A 0.9700 .
C49 H49B 0.9700 .
C50 C51 1.4200 .
C50 H50A 0.9700 .
C50 H50B 0.9700 .
C51 C52 1.4200 .
C51 H51A 0.9700 .
C51 H51B 0.9700 .
C52 H52A 0.9700 .
C52 H52B 0.9700 .
Li1 O1 1.866(8) .
Li1 O3 1.967(6) .
Li1 O5 1.995(7) .
Li1 O4 2.017(7) .
O1 C1 1.339(4) .
O2 C13 1.361(4) .
O2 H2 0.8200 .
O3 C36 1.450(5) .
O3 C33 1.473(6) .
O4 C37 1.414(5) .
O4 C40 1.490(5) .
O5 C41 1.406(6) .
O5 C44 1.446(6) .
O6 C45 1.400(13) .
O6 C48 1.464(14) .
O8 C53 1.340(7) .
O8 C56 1.499(7) .
C1 C6 1.413(5) .
C1 C2 1.455(4) .
C2 C3 1.413(5) .
C2 C17 1.523(6) .
C3 C4 1.384(6) .
C3 H3 0.9300 .
C4 C5 1.425(4) .
C4 C21 1.551(5) .
C5 C6 1.395(4) .
C5 H5 0.9300 .
C6 C7 1.547(4) .
C7 C14 1.522(5) .
C7 C8 1.571(5) .
C7 H7 0.9800 .
C8 C9 1.389(5) .
C8 C13 1.434(5) .
C9 C10 1.440(5) .
C9 H9 0.9300 .
C10 C11 1.434(5) .
C10 C25 1.551(6) .
C11 C12 1.380(5) .
C11 H11 0.9300 .
C12 C13 1.467(5) .
C12 C29 1.600(6) .
C14 C16 1.414(4) 2
C14 C15 1.439(5) .
C15 C16 1.371(5) .
C15 H15 0.9300 .
C16 C14 1.414(4) 2
C16 H16 0.9300 .
C17 C19 1.534(6) .
C17 C20 1.571(5) .
C17 C18 1.585(6) .
C18 H18A 0.9600 .
C18 H18B 0.9600 .
C18 H18C 0.9600 .
C19 H19A 0.9600 .
C19 H19B 0.9600 .
C19 H19C 0.9600 .
C20 H20A 0.9600 .
C20 H20B 0.9600 .
C20 H20C 0.9600 .
C21 C24 1.507(5) .
C21 C23 1.509(6) .
C21 C22 1.616(6) .
C22 H22A 0.9600 .
C22 H22B 0.9600 .
C22 H22C 0.9600 .
C23 H23A 0.9600 .
C23 H23B 0.9600 .
C23 H23C 0.9600 .
C24 H24A 0.9600 .
C24 H24B 0.9600 .
C24 H24C 0.9600 .
C25 C27' 1.430(10) .
C25 C27 1.431(9) .
C25 C28 1.536(9) .
C25 C28' 1.582(13) .
C25 C26 1.592(9) .
C25 C26' 1.654(12) .
C26 H26A 0.9600 .
C26 H26B 0.9600 .
C26 H26C 0.9600 .
C27 H27A 0.9600 .
C27 H27B 0.9600 .
C27 H27C 0.9600 .
C28 H28A 0.9600 .
C28 H28B 0.9600 .
C28 H28C 0.9600 .
C26' H26D 0.9600 .
C26' H26E 0.9600 .
C26' H26F 0.9600 .
C27' H27D 0.9600 .
C27' H27E 0.9600 .
C27' H27F 0.9600 .
C28' H28D 0.9600 .
C28' H28E 0.9600 .
C28' H28F 0.9600 .
C29 C32 1.508(6) .
C29 C31 1.530(6) .
C29 C30 1.607(6) .
C30 H30A 0.9600 .
C30 H30B 0.9600 .
C30 H30C 0.9600 .
C31 H31A 0.9600 .
C31 H31B 0.9600 .
C31 H31C 0.9600 .
C32 H32A 0.9600 .
C32 H32B 0.9600 .
C32 H32C 0.9600 .
C33 C34 1.466(6) .
C33 H33A 0.9700 .
C33 H33B 0.9700 .
C34 C35 1.473(7) .
C34 H34A 0.9700 .
C34 H34B 0.9700 .
C35 C36 1.475(6) .
C35 H35A 0.9700 .
C35 H35B 0.9700 .
C36 H36A 0.9700 .
C36 H36B 0.9700 .
C37 C38 1.477(7) .
C37 H37A 0.9700 .
C37 H37B 0.9700 .
C38 C39 1.390(8) .
C38 H38A 0.9700 .
C38 H38B 0.9700 .
C39 C40 1.546(6) .
C39 H39A 0.9700 .
C39 H39B 0.9700 .
C40 H40A 0.9700 .
C40 H40B 0.9700 .
C41 C42 1.499(8) .
C41 H41A 0.9700 .
C41 H41B 0.9700 .
C42 C43 1.483(13) .
C42 C43' 1.77(2) .
C42 H42A 0.9700 .
C42 H42B 0.9700 .
C43 C44 1.443(10) .
C43 H43A 0.9700 .
C43 H43B 0.9700 .
C43' C44 1.566(19) .
C43' H43C 0.9700 .
C43' H43D 0.9700 .
C44 H44A 0.9700 .
C44 H44B 0.9700 .
C45 C46 1.351(11) .
C45 H45A 0.9700 .
C45 H45B 0.9700 .
C46 C47 1.429(14) .
C46 H46A 0.9700 .
C46 H46B 0.9700 .
C47 C48 1.407(15) .
C47 H47A 0.9700 .
C47 H47B 0.9700 .
C48 H48A 0.9700 .
C48 H48B 0.9700 .
C53 C54 1.485(8) .
C53 H53A 0.9700 .
C53 H53B 0.9700 .
C54 C55 1.472(8) .
C54 H54A 0.9700 .
C54 H54B 0.9700 .
C55 C56 1.467(7) .
C55 H55A 0.9700 .
C55 H55B 0.9700 .
C56 H56A 0.9700 .
C56 H56B 0.9700 .

loop_
_geom_torsion_atom_site_label_1
_geom_torsion_atom_site_label_2
_geom_torsion_atom_site_label_3
_geom_torsion_atom_site_label_4
_geom_torsion
_geom_torsion_site_symmetry_1
_geom_torsion_site_symmetry_4
C52 O7 C49 C50 0.0 . .
O7 C49 C50 C51 0.0 . .
C49 C50 C51 C52 0.0 . .
C50 C51 C52 O7 0.0 . .
C49 O7 C52 C51 0.0 . .
O3 Li1 O1 C1 -89.6(4) . .
O5 Li1 O1 C1 156.0(2) . .
O4 Li1 O1 C1 30.9(4) . .
O1 Li1 O3 C36 118.4(4) . .
O5 Li1 O3 C36 -125.9(4) . .
O4 Li1 O3 C36 -9.2(4) . .
O1 Li1 O3 C33 -58.0(5) . .
O5 Li1 O3 C33 57.8(4) . .
O4 Li1 O3 C33 174.4(3) . .
O1 Li1 O4 C37 130.5(4) . .
O3 Li1 O4 C37 -97.3(4) . .
O5 Li1 O4 C37 10.1(4) . .
O1 Li1 O4 C40 -38.9(4) . .
O3 Li1 O4 C40 93.3(4) . .
O5 Li1 O4 C40 -159.3(2) . .
O1 Li1 O5 C41 164.2(4) . .
O3 Li1 O5 C41 36.2(5) . .
O4 Li1 O5 C41 -69.8(5) . .
O1 Li1 O5 C44 9.2(4) . .
O3 Li1 O5 C44 -118.7(4) . .
O4 Li1 O5 C44 135.2(4) . .
Li1 O1 C1 C6 77.8(4) . .
Li1 O1 C1 C2 -103.6(3) . .
O1 C1 C2 C3 -177.4(2) . .
C6 C1 C2 C3 1.3(4) . .
O1 C1 C2 C17 -0.2(4) . .
C6 C1 C2 C17 178.5(2) . .
C1 C2 C3 C4 0.5(4) . .
C17 C2 C3 C4 -176.6(3) . .
C2 C3 C4 C5 -1.3(4) . .
C2 C3 C4 C21 177.2(3) . .
C3 C4 C5 C6 0.4(4) . .
C21 C4 C5 C6 -178.2(3) . .
C4 C5 C6 C1 1.4(4) . .
C4 C5 C6 C7 177.2(2) . .
O1 C1 C6 C5 176.5(2) . .
C2 C1 C6 C5 -2.2(4) . .
O1 C1 C6 C7 0.4(3) . .
C2 C1 C6 C7 -178.3(2) . .
C5 C6 C7 C14 52.6(4) . .
C1 C6 C7 C14 -131.4(3) . .
C5 C6 C7 C8 -79.2(3) . .
C1 C6 C7 C8 96.8(3) . .
C14 C7 C8 C9 -42.3(3) . .
C6 C7 C8 C9 88.6(3) . .
C14 C7 C8 C13 141.2(3) . .
C6 C7 C8 C13 -87.8(3) . .
C13 C8 C9 C10 -2.9(3) . .
C7 C8 C9 C10 -179.5(2) . .
C8 C9 C10 C11 -2.2(4) . .
C8 C9 C10 C25 179.8(2) . .
C9 C10 C11 C12 3.5(4) . .
C25 C10 C11 C12 -178.4(3) . .
C10 C11 C12 C13 0.4(4) . .
C10 C11 C12 C29 179.0(2) . .
C9 C8 C13 O2 -176.2(2) . .
C7 C8 C13 O2 0.4(3) . .
C9 C8 C13 C12 7.0(3) . .
C7 C8 C13 C12 -176.5(2) . .
C11 C12 C13 O2 177.3(2) . .
C29 C12 C13 O2 -1.2(3) . .
C11 C12 C13 C8 -5.8(4) . .
C29 C12 C13 C8 175.7(2) . .
C6 C7 C14 C16 -169.5(2) . 2
C8 C7 C14 C16 -38.4(3) . 2
C6 C7 C14 C15 18.9(4) . .
C8 C7 C14 C15 150.0(3) . .
C16 C14 C15 C16 1.7(4) 2 .
C7 C14 C15 C16 173.0(3) . .
C14 C15 C16 C14 -1.7(4) . 2
C3 C2 C17 C19 -122.0(3) . .
C1 C2 C17 C19 60.9(4) . .
C3 C2 C17 C20 -5.9(4) . .
C1 C2 C17 C20 177.0(2) . .
C3 C2 C17 C18 114.2(4) . .
C1 C2 C17 C18 -63.0(4) . .
C3 C4 C21 C24 -4.1(5) . .
C5 C4 C21 C24 174.4(3) . .
C3 C4 C21 C23 120.6(4) . .
C5 C4 C21 C23 -61.0(4) . .
C3 C4 C21 C22 -123.2(3) . .
C5 C4 C21 C22 55.2(4) . .
C11 C10 C25 C27' -109.5(8) . .
C9 C10 C25 C27' 68.5(8) . .
C11 C10 C25 C27 57.1(6) . .
C9 C10 C25 C27 -125.0(5) . .
C11 C10 C25 C28 179.2(6) . .
C9 C10 C25 C28 -2.8(7) . .
C11 C10 C25 C28' 13.8(8) . .
C9 C10 C25 C28' -168.2(8) . .
C11 C10 C25 C26 -59.9(5) . .
C9 C10 C25 C26 118.0(5) . .
C11 C10 C25 C26' 138.1(6) . .
C9 C10 C25 C26' -43.9(6) . .
C11 C12 C29 C32 -117.1(4) . .
C13 C12 C29 C32 61.5(4) . .
C11 C12 C29 C31 122.3(3) . .
C13 C12 C29 C31 -59.1(4) . .
C11 C12 C29 C30 1.7(4) . .
C13 C12 C29 C30 -179.8(3) . .
C36 O3 C33 C34 17.4(5) . .
Li1 O3 C33 C34 -166.0(4) . .
O3 C33 C34 C35 -18.7(6) . .
C33 C34 C35 C36 14.7(7) . .
C33 O3 C36 C35 -8.1(5) . .
Li1 O3 C36 C35 175.1(4) . .
C34 C35 C36 O3 -4.3(6) . .
C40 O4 C37 C38 5.1(5) . .
Li1 O4 C37 C38 -166.2(5) . .
O4 C37 C38 C39 -4.1(8) . .
C37 C38 C39 C40 1.3(8) . .
C37 O4 C40 C39 -4.4(4) . .
Li1 O4 C40 C39 166.4(3) . .
C38 C39 C40 O4 1.9(6) . .
C44 O5 C41 C42 15.0(7) . .
Li1 O5 C41 C42 -142.9(6) . .
O5 C41 C42 C43 -28.1(12) . .
O5 C41 C42 C43' 18.7(10) . .
C41 C42 C43 C44 29.7(15) . .
C43' C42 C43 C44 -65.5(12) . .
C43 C42 C43' C44 54.3(7) . .
C41 C42 C43' C44 -40.9(13) . .
C42 C43 C44 O5 -22.3(15) . .
C42 C43 C44 C43' 72.1(15) . .
C41 O5 C44 C43 4.7(10) . .
Li1 O5 C44 C43 164.8(10) . .
C41 O5 C44 C43' -48.3(11) . .
Li1 O5 C44 C43' 111.8(11) . .
C42 C43' C44 C43 -50.7(9) . .
C42 C43' C44 O5 51.9(12) . .
C48 O6 C45 C46 -1.4(17) . .
O6 C45 C46 C47 -12.5(18) . .
C45 C46 C47 C48 22(2) . .
C46 C47 C48 O6 -23(2) . .
C45 O6 C48 C47 15.1(18) . .
C56 O8 C53 C54 -19.7(5) . .
O8 C53 C54 C55 28.3(6) . .
C53 C54 C55 C56 -24.8(6) . .
C54 C55 C56 O8 13.7(7) . .
C53 O8 C56 C55 3.7(6) . .
